data_2214379
loop_
_publ_author_name
'Ze-Bao Zheng'
'Ren-Tao Wu'
'Ji-Kun Li'
'Jing-Rong Lu'

_publ_section_title
;(<i>E</i>)-<i>N</i>'-(4-Hydroxybenzylidene)-4-(quinolin-8-yloxy)butanohydrazide
 hemihydrate
;
_journal_coeditor_code RK2018
_journal_issue 7
_journal_name_full 'Acta Crystallographica Section E'
_journal_page_first o3284
_journal_page_last o3284
_journal_paper_doi 10.1107/S1600536807029509
_journal_volume 63
_journal_year 2007
_chemical_formula_iupac 'C20 H19 N3 O3, 0.5H2 O'
_chemical_formula_moiety 'C20 H19 N3 O3, 0.5(H2 O)'
_chemical_formula_sum 'C40 H40 N6 O7'
_chemical_formula_weight 358.39
_chemical_melting_point 521
_chemical_name_systematic
;(<i>E</i>)-<i>N'</i>-(4-Hydroxybenzylidene)-4-(quinolin-8-yloxy)butanohydrazide
hemihydrate
;
_space_group_IT_number 15
_symmetry_cell_setting monoclinic
_symmetry_space_group_name_Hall '-C 2yc'
_symmetry_space_group_name_H-M 'C 1 2/c 1'
_atom_sites_solution_hydrogens geom
_atom_sites_solution_primary direct
_atom_sites_solution_secondary difmap
_cell_angle_alpha 90.00
_cell_angle_beta 99.507(4)
_cell_angle_gamma 90.00
_cell_formula_units_Z 8
_cell_length_a 29.905(3)
_cell_length_b 10.4609(9)
_cell_length_c 11.4613(10)
_cell_measurement_reflns_used 1208
_cell_measurement_temperature 295
_cell_measurement_theta_max 18.71
_cell_measurement_theta_min 2.07
_cell_volume 3536.2(6)
_computing_cell_refinement 'SAINT (Siemens, 1996)'
_computing_data_collection 'SMART (Siemens, 1996)'
_computing_data_reduction SAINT
_computing_molecular_graphics 'SHELXTL  (Sheldrick, 1997b)'
_computing_publication_material SHELXTL
_computing_structure_refinement 'SHELXL97 (Sheldrick, 1997a)'
_computing_structure_solution 'SHELXS97 (Sheldrick, 1997a)'
_diffrn_ambient_temperature 295
_diffrn_measured_fraction_theta_full 1.000
_diffrn_measured_fraction_theta_max 1.000
_diffrn_measurement_device_type 'Bruker SMART CCD area-detector'
_diffrn_measurement_method '\f and \w'
_diffrn_radiation_monochromator graphite
_diffrn_radiation_source 'fine--focus sealed tube'
_diffrn_radiation_type MoK\a
_diffrn_radiation_wavelength 0.71073
_diffrn_reflns_av_R_equivalents 0.0937
_diffrn_reflns_av_sigmaI/netI 0.0897
_diffrn_reflns_limit_h_max 35
_diffrn_reflns_limit_h_min -34
_diffrn_reflns_limit_k_max 12
_diffrn_reflns_limit_k_min -12
_diffrn_reflns_limit_l_max 13
_diffrn_reflns_limit_l_min -13
_diffrn_reflns_number 15979
_diffrn_reflns_theta_full 25.00
_diffrn_reflns_theta_max 25.00
_diffrn_reflns_theta_min 2.07
_diffrn_standards_number 0
_exptl_absorpt_coefficient_mu 0.094
_exptl_absorpt_correction_T_max 0.9787
_exptl_absorpt_correction_T_min 0.9742
_exptl_absorpt_correction_type multi-scan
_exptl_absorpt_process_details '(SADABS; Sheldrick, 1996)'
_exptl_crystal_colour colorless
_exptl_crystal_density_diffrn 1.346
_exptl_crystal_density_meas 1.346
_exptl_crystal_density_method 'not measured'
_exptl_crystal_description block
_exptl_crystal_F_000 1512
_exptl_crystal_size_max 0.28
_exptl_crystal_size_mid 0.26
_exptl_crystal_size_min 0.23
_refine_diff_density_max 0.178
_refine_diff_density_min -0.360
_refine_ls_extinction_coef 0.0039(7)
_refine_ls_extinction_expression Fc^*^=kFc[1+0.001xFc^2^\l^3^/sin(2\q)]^-1/4^
_refine_ls_extinction_method SHELXL97
_refine_ls_goodness_of_fit_ref 0.998
_refine_ls_hydrogen_treatment constr
_refine_ls_matrix_type full
_refine_ls_number_parameters 242
_refine_ls_number_reflns 3117
_refine_ls_number_restraints 0
_refine_ls_restrained_S_all 0.998
_refine_ls_R_factor_all 0.1201
_refine_ls_R_factor_gt 0.0611
_refine_ls_shift/su_max 0.000
_refine_ls_shift/su_mean 0.000
_refine_ls_structure_factor_coef Fsqd
_refine_ls_weighting_details 'calc w=1/[\s^2^(Fo^2^)+(0.0571P)^2^+2.4946P] where P=(Fo^2^+2Fc^2^)/3'
_refine_ls_weighting_scheme calc
_refine_ls_wR_factor_gt 0.1474
_refine_ls_wR_factor_ref 0.1871
_reflns_number_gt 1697
_reflns_number_total 3117
_reflns_threshold_expression I>2\s(I)
_cod_data_source_file rk2018.cif
_cod_data_source_block I
_cod_original_sg_symbol_H-M 'C 2/c'
_cod_database_code 2214379
_cod_database_fobs_code 2214379

loop_
_symmetry_equiv_pos_as_xyz
'x, y, z'
'-x, y, -z+1/2'
'x+1/2, y+1/2, z'
'-x+1/2, y+1/2, -z+1/2'
'-x, -y, -z'
'x, -y, z-1/2'
'-x+1/2, -y+1/2, -z'
'x+1/2, -y+1/2, z-1/2'

loop_
_atom_site_type_symbol
_atom_site_label
_atom_site_fract_x
_atom_site_fract_y
_atom_site_fract_z
_atom_site_U_iso_or_equiv
_atom_site_adp_type
_atom_site_calc_flag
_atom_site_refinement_flags
_atom_site_occupancy
O O1 0.35956(9) 0.2042(2) 0.9194(2) 0.0699(8) Uani d . 1
H H1 0.3372 0.2085 0.8673 0.105 Uiso calc R 1
O O2 0.47282(8) 1.0823(2) 0.8757(2) 0.0676(8) Uani d . 1
O O3 0.33289(8) 1.1129(2) 0.6432(2) 0.0605(7) Uani d . 1
O O4 0.5000 0.6796(5) 0.2500 0.1224(17) Uani d S 1
H H20 0.4899 0.7286 0.2989 0.184 Uiso d R 1
N N1 0.44358(9) 0.7579(3) 0.8779(3) 0.0567(8) Uani d . 1
N N2 0.46700(9) 0.8721(3) 0.9037(3) 0.0572(8) Uani d . 1
H H2 0.4907 0.8734 0.9577 0.069 Uiso calc R 1
N N3 0.27664(9) 1.2141(3) 0.7713(3) 0.0552(8) Uani d . 1
C C1 0.38355(12) 0.3144(3) 0.9218(3) 0.0546(9) Uani d . 1
C C2 0.38057(12) 0.3950(3) 0.8245(3) 0.0553(9) Uani d . 1
H H2A 0.3622 0.3729 0.7538 0.066 Uiso calc R 1
C C3 0.40460(11) 0.5066(3) 0.8322(3) 0.0551(9) Uani d . 1
H H3 0.4027 0.5590 0.7660 0.066 Uiso calc R 1
C C4 0.43196(11) 0.5436(3) 0.9373(3) 0.0514(9) Uani d . 1
C C5 0.43624(12) 0.4594(3) 1.0321(3) 0.0581(10) Uani d . 1
H H5 0.4556 0.4797 1.1018 0.070 Uiso calc R 1
C C6 0.41236(12) 0.3465(3) 1.0248(3) 0.0625(10) Uani d . 1
H H6 0.4156 0.2915 1.0895 0.075 Uiso calc R 1
C C7 0.45454(11) 0.6676(3) 0.9520(3) 0.0547(9) Uani d . 1
H H7 0.4773 0.6811 1.0166 0.066 Uiso calc R 1
C C8 0.45321(11) 0.9804(3) 0.8454(3) 0.0511(9) Uani d . 1
C C9 0.41337(12) 0.9737(3) 0.7488(3) 0.0630(10) Uani d . 1
H H9A 0.3860 0.9767 0.7837 0.076 Uiso calc R 1
H H9B 0.4139 0.8920 0.7091 0.076 Uiso calc R 1
C C10 0.41111(11) 1.0783(4) 0.6579(3) 0.0600(10) Uani d . 1
H H10A 0.4149 1.1605 0.6975 0.072 Uiso calc R 1
H H10B 0.4357 1.0677 0.6132 0.072 Uiso calc R 1
C C11 0.36679(11) 1.0763(4) 0.5748(3) 0.0614(10) Uani d . 1
H H11A 0.3674 1.1358 0.5102 0.074 Uiso calc R 1
H H11B 0.3606 0.9913 0.5421 0.074 Uiso calc R 1
C C12 0.28823(11) 1.1024(3) 0.5954(3) 0.0496(9) Uani d . 1
C C13 0.27126(12) 1.0486(3) 0.4891(3) 0.0565(9) Uani d . 1
H H13 0.2908 1.0149 0.4418 0.068 Uiso calc R 1
C C14 0.22403(13) 1.0442(3) 0.4511(3) 0.0622(10) Uani d . 1
H H14 0.2127 1.0056 0.3791 0.075 Uiso calc R 1
C C15 0.19476(13) 1.0945(3) 0.5163(4) 0.0626(10) Uani d . 1
H H15 0.1637 1.0898 0.4893 0.075 Uiso calc R 1
C C16 0.21118(11) 1.1545(3) 0.6257(3) 0.0533(9) Uani d . 1
C C17 0.18326(13) 1.2158(4) 0.6962(4) 0.0637(10) Uani d . 1
H H17 0.1520 1.2164 0.6727 0.076 Uiso calc R 1
C C18 0.20197(14) 1.2736(4) 0.7978(4) 0.0692(11) Uani d . 1
H H18 0.1838 1.3153 0.8442 0.083 Uiso calc R 1
C C19 0.24899(13) 1.2701(4) 0.8326(4) 0.0649(10) Uani d . 1
H H19 0.2613 1.3097 0.9032 0.078 Uiso calc R 1
C C20 0.25844(11) 1.1569(3) 0.6668(3) 0.0478(8) Uani d . 1

loop_
_atom_site_aniso_label
_atom_site_aniso_U_11
_atom_site_aniso_U_22
_atom_site_aniso_U_33
_atom_site_aniso_U_12
_atom_site_aniso_U_13
_atom_site_aniso_U_23
O1 0.0747(18) 0.0550(16) 0.0739(19) -0.0169(13) -0.0058(14) 0.0111(13)
O2 0.0666(17) 0.0543(16) 0.0755(18) -0.0156(13) -0.0074(14) 0.0019(13)
O3 0.0481(14) 0.0703(17) 0.0613(15) 0.0026(12) 0.0039(12) -0.0158(13)
O4 0.141(4) 0.109(4) 0.114(4) 0.000 0.013(3) 0.000
N1 0.0551(18) 0.0462(18) 0.066(2) -0.0064(14) 0.0020(15) 0.0010(16)
N2 0.0522(17) 0.0499(18) 0.0643(19) -0.0096(14) -0.0059(14) 0.0009(15)
N3 0.0524(17) 0.0484(18) 0.064(2) -0.0031(14) 0.0063(15) -0.0029(15)
C1 0.055(2) 0.043(2) 0.064(2) -0.0017(17) 0.0044(19) -0.0033(18)
C2 0.063(2) 0.048(2) 0.051(2) -0.0030(18) -0.0009(17) -0.0008(17)
C3 0.064(2) 0.051(2) 0.049(2) 0.0007(18) 0.0069(18) 0.0058(17)
C4 0.048(2) 0.046(2) 0.059(2) 0.0013(16) 0.0064(17) 0.0016(17)
C5 0.058(2) 0.056(2) 0.055(2) -0.0040(18) -0.0047(18) 0.0017(19)
C6 0.072(2) 0.053(2) 0.059(2) -0.006(2) 0.001(2) 0.0119(19)
C7 0.048(2) 0.051(2) 0.063(2) -0.0026(17) 0.0030(17) 0.0003(19)
C8 0.047(2) 0.045(2) 0.059(2) -0.0037(17) 0.0026(17) -0.0004(18)
C9 0.063(2) 0.051(2) 0.069(2) -0.0076(18) -0.008(2) 0.0007(19)
C10 0.050(2) 0.068(2) 0.063(2) -0.0010(18) 0.0090(18) 0.005(2)
C11 0.061(2) 0.062(2) 0.061(2) 0.0082(19) 0.010(2) 0.0068(19)
C12 0.045(2) 0.042(2) 0.059(2) -0.0029(15) 0.0014(17) -0.0001(17)
C13 0.063(2) 0.048(2) 0.057(2) -0.0026(17) 0.0042(19) -0.0045(17)
C14 0.071(3) 0.051(2) 0.059(2) -0.0104(19) -0.008(2) -0.0001(19)
C15 0.053(2) 0.052(2) 0.077(3) -0.0098(18) -0.007(2) 0.007(2)
C16 0.051(2) 0.040(2) 0.066(2) -0.0036(16) 0.0009(18) 0.0076(18)
C17 0.050(2) 0.057(2) 0.083(3) 0.0037(18) 0.009(2) 0.006(2)
C18 0.065(3) 0.064(3) 0.080(3) 0.009(2) 0.018(2) -0.003(2)
C19 0.068(3) 0.060(2) 0.066(2) 0.004(2) 0.012(2) -0.009(2)
C20 0.052(2) 0.0364(19) 0.053(2) -0.0028(15) 0.0026(17) 0.0000(16)

loop_
_atom_type_symbol
_atom_type_description
_atom_type_scat_dispersion_real
_atom_type_scat_dispersion_imag
_atom_type_scat_source
C C 0.0033 0.0016 'International Tables Vol C Tables 4.2.6.8 and 6.1.1.4'
H H 0.0000 0.0000 'International Tables Vol C Tables 4.2.6.8 and 6.1.1.4'
N N 0.0061 0.0033 'International Tables Vol C Tables 4.2.6.8 and 6.1.1.4'
O O 0.0106 0.0060 'International Tables Vol C Tables 4.2.6.8 and 6.1.1.4'

loop_
_geom_angle_atom_site_label_1
_geom_angle_atom_site_label_2
_geom_angle_atom_site_label_3
_geom_angle_site_symmetry_3
_geom_angle
C1 O1 H1 . 109.5
C12 O3 C11 . 119.6(3)
C7 N1 N2 . 115.4(3)
C8 N2 N1 . 121.0(3)
C8 N2 H2 . 119.5
N1 N2 H2 . 119.5
C19 N3 C20 . 118.0(3)
O1 C1 C6 . 118.5(3)
O1 C1 C2 . 122.4(3)
C6 C1 C2 . 119.1(3)
C3 C2 C1 . 120.2(3)
C3 C2 H2A . 119.9
C1 C2 H2A . 119.9
C2 C3 C4 . 121.4(3)
C2 C3 H3 . 119.3
C4 C3 H3 . 119.3
C5 C4 C3 . 117.7(3)
C5 C4 C7 . 119.5(3)
C3 C4 C7 . 122.8(3)
C6 C5 C4 . 121.2(3)
C6 C5 H5 . 119.4
C4 C5 H5 . 119.4
C5 C6 C1 . 120.3(3)
C5 C6 H6 . 119.9
C1 C6 H6 . 119.9
N1 C7 C4 . 121.2(3)
N1 C7 H7 . 119.4
C4 C7 H7 . 119.4
O2 C8 N2 . 119.6(3)
O2 C8 C9 . 122.2(3)
N2 C8 C9 . 118.1(3)
C8 C9 C10 . 114.8(3)
C8 C9 H9A . 108.6
C10 C9 H9A . 108.6
C8 C9 H9B . 108.6
C10 C9 H9B . 108.6
H9A C9 H9B . 107.5
C11 C10 C9 . 111.3(3)
C11 C10 H10A . 109.4
C9 C10 H10A . 109.4
C11 C10 H10B . 109.4
C9 C10 H10B . 109.4
H10A C10 H10B . 108.0
O3 C11 C10 . 106.3(3)
O3 C11 H11A . 110.5
C10 C11 H11A . 110.5
O3 C11 H11B . 110.5
C10 C11 H11B . 110.5
H11A C11 H11B . 108.7
O3 C12 C13 . 126.1(3)
O3 C12 C20 . 113.7(3)
C13 C12 C20 . 120.2(3)
C12 C13 C14 . 119.8(3)
C12 C13 H13 . 120.1
C14 C13 H13 . 120.1
C15 C14 C13 . 121.7(4)
C15 C14 H14 . 119.2
C13 C14 H14 . 119.2
C14 C15 C16 . 120.1(3)
C14 C15 H15 . 119.9
C16 C15 H15 . 119.9
C17 C16 C20 . 117.1(3)
C17 C16 C15 . 123.9(3)
C20 C16 C15 . 119.0(3)
C18 C17 C16 . 119.9(3)
C18 C17 H17 . 120.1
C16 C17 H17 . 120.1
C17 C18 C19 . 119.3(4)
C17 C18 H18 . 120.4
C19 C18 H18 . 120.4
N3 C19 C18 . 123.7(4)
N3 C19 H19 . 118.2
C18 C19 H19 . 118.2
N3 C20 C16 . 122.0(3)
N3 C20 C12 . 118.8(3)
C16 C20 C12 . 119.1(3)
H20 O4 H20A .5_655 105.8

loop_
_geom_bond_atom_site_label_1
_geom_bond_atom_site_label_2
_geom_bond_distance
O1 C1 1.355(4)
O1 H1 0.8200
O2 C8 1.238(4)
O3 C12 1.362(4)
O3 C11 1.432(4)
O4 H20 0.8500
N1 C7 1.277(4)
N1 N2 1.391(4)
N2 C8 1.345(4)
N2 H2 0.8600
N3 C19 1.308(4)
N3 C20 1.368(4)
C1 C6 1.383(5)
C1 C2 1.389(5)
C2 C3 1.367(5)
C2 H2A 0.9300
C3 C4 1.394(5)
C3 H3 0.9300
C4 C5 1.389(5)
C4 C7 1.459(5)
C5 C6 1.376(5)
C5 H5 0.9300
C6 H6 0.9300
C7 H7 0.9300
C8 C9 1.488(5)
C9 C10 1.505(5)
C9 H9A 0.9700
C9 H9B 0.9700
C10 C11 1.499(5)
C10 H10A 0.9700
C10 H10B 0.9700
C11 H11A 0.9700
C11 H11B 0.9700
C12 C13 1.362(4)
C12 C20 1.424(5)
C13 C14 1.408(5)
C13 H13 0.9300
C14 C15 1.348(5)
C14 H14 0.9300
C15 C16 1.416(5)
C15 H15 0.9300
C16 C17 1.408(5)
C16 C20 1.414(5)
C17 C18 1.349(5)
C17 H17 0.9300
C18 C19 1.397(5)
C18 H18 0.9300
C19 H19 0.9300

loop_
_geom_hbond_atom_site_label_D
_geom_hbond_atom_site_label_H
_geom_hbond_atom_site_label_A
_geom_hbond_site_symmetry_A
_geom_hbond_distance_DH
_geom_hbond_distance_HA
_geom_hbond_distance_DA
_geom_hbond_angle_DHA
O1 H1 N3 1_545 0.82 1.96 2.766(4) 167.6
O4 H20 O2 6_575 0.85 2.26 3.054(5) 155.9
N2 H2 O2 5_677 0.86 2.09 2.891(4) 154.8

loop_
_geom_torsion_atom_site_label_1
_geom_torsion_atom_site_label_2
_geom_torsion_atom_site_label_3
_geom_torsion_atom_site_label_4
_geom_torsion
C7 N1 N2 C8 -167.8(3)
O1 C1 C2 C3 178.4(3)
C6 C1 C2 C3 -2.3(5)
C1 C2 C3 C4 -1.0(5)
C2 C3 C4 C5 3.9(5)
C2 C3 C4 C7 -173.8(3)
C3 C4 C5 C6 -3.5(5)
C7 C4 C5 C6 174.3(3)
C4 C5 C6 C1 0.3(6)
O1 C1 C6 C5 -178.0(3)
C2 C1 C6 C5 2.7(5)
N2 N1 C7 C4 178.6(3)
C5 C4 C7 N1 -164.0(3)
C3 C4 C7 N1 13.7(5)
N1 N2 C8 O2 175.1(3)
N1 N2 C8 C9 -2.7(5)
O2 C8 C9 C10 25.9(5)
N2 C8 C9 C10 -156.4(3)
C8 C9 C10 C11 -171.3(3)
C12 O3 C11 C10 -170.8(3)
C9 C10 C11 O3 68.2(4)
C11 O3 C12 C13 6.3(5)
C11 O3 C12 C20 -172.5(3)
O3 C12 C13 C14 179.8(3)
C20 C12 C13 C14 -1.5(5)
C12 C13 C14 C15 1.4(5)
C13 C14 C15 C16 0.4(5)
C14 C15 C16 C17 176.3(3)
C14 C15 C16 C20 -2.0(5)
C20 C16 C17 C18 0.2(5)
C15 C16 C17 C18 -178.2(3)
C16 C17 C18 C19 -1.0(6)
C20 N3 C19 C18 0.6(5)
C17 C18 C19 N3 0.6(6)
C19 N3 C20 C16 -1.4(5)
C19 N3 C20 C12 176.2(3)
C17 C16 C20 N3 1.0(5)
C15 C16 C20 N3 179.4(3)
C17 C16 C20 C12 -176.5(3)
C15 C16 C20 C12 1.9(5)
O3 C12 C20 N3 1.1(4)
C13 C12 C20 N3 -177.8(3)
O3 C12 C20 C16 178.7(3)
C13 C12 C20 C16 -0.1(5)

loop_
_cod_related_entry_id
_cod_related_entry_database
_cod_related_entry_code
1 ChemSpider 30655275
